data_7218403
loop_
_publ_author_name
'Zhao, Fanghua'
'Zheng, Jimin'

_publ_section_title
;
 Two 3D photoluminescent Zn(II) complexes constructed from
 5-amino-1-H-tetrazole with aromatic polycarboxylate ligands
;
_journal_name_full 'RSC Adv.'
_journal_paper_doi 10.1039/C4RA09588J
_journal_year 2014
_chemical_formula_sum 'C16 H14 N12 O10 Zn3'
_chemical_formula_weight 730.56
_chemical_name_systematic
; 
 ? 
;
_space_group_IT_number 15
_symmetry_cell_setting monoclinic
_symmetry_space_group_name_Hall '-C 2yc'
_symmetry_space_group_name_H-M 'C 1 2/c 1'
_atom_sites_solution_hydrogens geom
_atom_sites_solution_primary direct
_atom_sites_solution_secondary difmap
_audit_creation_method SHELXL-97
_cell_angle_alpha 90.00
_cell_angle_beta 96.55(3)
_cell_angle_gamma 90.00
_cell_formula_units_Z 4
_cell_length_a 19.474(4)
_cell_length_b 9.849(2)
_cell_length_c 12.064(2)
_cell_measurement_reflns_used 9035
_cell_measurement_temperature 153(2)
_cell_measurement_theta_max 27.50
_cell_measurement_theta_min 3.4
_cell_volume 2298.8(8)
_computing_cell_refinement 'Bruker XSCANS'
_computing_data_collection 'Bruker XSCANS'
_computing_data_reduction 'Bruker SHELXTL'
_computing_molecular_graphics 'Bruker SHELXTL'
_computing_publication_material 'Bruker SHELXTL'
_computing_structure_refinement 'SHELXL-97 (Sheldrick, 1997)'
_computing_structure_solution 'SHELXS-97 (Sheldrick, 1990)'
_diffrn_ambient_temperature 153(2)
_diffrn_measured_fraction_theta_full 0.998
_diffrn_measured_fraction_theta_max 0.998
_diffrn_measurement_device_type 'Bruker P4'
_diffrn_measurement_method '\w scans'
_diffrn_radiation_monochromator graphite
_diffrn_radiation_source 'fine-focus sealed tube'
_diffrn_radiation_type MoK\a
_diffrn_radiation_wavelength 0.71073
_diffrn_reflns_av_R_equivalents 0.0423
_diffrn_reflns_av_sigmaI/netI 0.0345
_diffrn_reflns_limit_h_max 22
_diffrn_reflns_limit_h_min -25
_diffrn_reflns_limit_k_max 12
_diffrn_reflns_limit_k_min -12
_diffrn_reflns_limit_l_max 15
_diffrn_reflns_limit_l_min -15
_diffrn_reflns_number 11006
_diffrn_reflns_theta_full 27.49
_diffrn_reflns_theta_max 27.49
_diffrn_reflns_theta_min 3.40
_exptl_absorpt_coefficient_mu 3.190
_exptl_absorpt_correction_T_max 0.5679
_exptl_absorpt_correction_T_min 0.5679
_exptl_absorpt_correction_type multi-scan
_exptl_absorpt_process_details sadabs
_exptl_crystal_colour Colorless
_exptl_crystal_density_diffrn 2.111
_exptl_crystal_density_method 'not measured'
_exptl_crystal_description Block
_exptl_crystal_F_000 1456
_exptl_crystal_size_max 0.20
_exptl_crystal_size_mid 0.20
_exptl_crystal_size_min 0.20
_refine_diff_density_max 0.502
_refine_diff_density_min -0.550
_refine_diff_density_rms 0.082
_refine_ls_extinction_method none
_refine_ls_goodness_of_fit_ref 1.052
_refine_ls_hydrogen_treatment constr
_refine_ls_matrix_type full
_refine_ls_number_parameters 187
_refine_ls_number_reflns 2623
_refine_ls_number_restraints 0
_refine_ls_restrained_S_all 1.052
_refine_ls_R_factor_all 0.0348
_refine_ls_R_factor_gt 0.0268
_refine_ls_shift/su_max 0.000
_refine_ls_shift/su_mean 0.000
_refine_ls_structure_factor_coef Fsqd
_refine_ls_weighting_details 'calc w=1/[\s^2^(Fo^2^)+(0.0282P)^2^+2.8826P] where P=(Fo^2^+2Fc^2^)/3'
_refine_ls_weighting_scheme calc
_refine_ls_wR_factor_gt 0.0620
_refine_ls_wR_factor_ref 0.0650
_reflns_number_gt 2254
_reflns_number_total 2623
_reflns_threshold_expression >2sigma(I)
_cod_data_source_file c4ra09588j2.cif
_cod_data_source_block 2
_cod_depositor_comments
;
The following automatic conversions were performed:

'_symmetry_cell_setting' value 'Monoclinic' changed to 'monoclinic'
according to
/usr/data/users/saulius/crontab/automatic-downloads/rss-feeds/RSC/lib/dictionaries/cif_core.dic
dictionary named 'cif_core.dic' version 2.4.2 from 2011-04-26.

Automatic conversion script
Id: cif_fix_values 2827 2014-09-09 07:05:25Z andrius 
;
_cod_original_sg_symbol_H-M C2/c
_cod_database_code 7218403

loop_
_symmetry_equiv_pos_as_xyz
'x, y, z'
'-x, y, -z+1/2'
'x+1/2, y+1/2, z'
'-x+1/2, y+1/2, -z+1/2'
'-x, -y, -z'
'x, -y, z-1/2'
'-x+1/2, -y+1/2, -z'
'x+1/2, -y+1/2, z-1/2'

loop_
_atom_site_label
_atom_site_type_symbol
_atom_site_fract_x
_atom_site_fract_y
_atom_site_fract_z
_atom_site_U_iso_or_equiv
_atom_site_adp_type
_atom_site_occupancy
_atom_site_symmetry_multiplicity
_atom_site_calc_flag
_atom_site_refinement_flags
Zn1 Zn 0.5000 0.5000 1.0000 0.01569(10) Uani 1 2 d S
Zn2 Zn 0.315531(14) 0.75007(3) 0.371289(19) 0.01631(9) Uani 1 1 d .
O1 O 0.47628(8) 0.65551(17) 1.10092(12) 0.0186(3) Uani 1 1 d .
O2 O 0.41631(10) 0.8478(2) 1.10051(13) 0.0309(4) Uani 1 1 d .
O3 O 0.33004(9) 0.77540(17) 0.53261(12) 0.0209(4) Uani 1 1 d .
O4 O 0.40616(9) 0.60923(18) 0.52598(12) 0.0230(4) Uani 1 1 d .
O5 O 0.40623(9) 0.79628(18) 0.31490(13) 0.0240(4) Uani 1 1 d .
H5A H 0.4422 0.7540 0.3457 0.036 Uiso 1 1 d R
H5B H 0.4061 0.8064 0.2442 0.036 Uiso 1 1 d R
N1 N 0.43991(9) 0.6250(2) 0.87952(13) 0.0148(4) Uani 1 1 d .
N2 N 0.28487(10) 0.58717(19) 0.28251(14) 0.0164(4) Uani 1 1 d .
N3 N 0.28660(11) 0.6075(2) 0.17036(15) 0.0225(4) Uani 1 1 d .
N4 N 0.26038(11) 0.5040(2) 0.11718(15) 0.0201(4) Uani 1 1 d .
N5 N 0.23993(10) 0.41088(19) 0.18989(14) 0.0149(4) Uani 1 1 d .
N6 N 0.24650(13) 0.4041(2) 0.38767(15) 0.0310(5) Uani 1 1 d .
H6A H 0.2470 0.4499 0.4480 0.037 Uiso 1 1 d R
H6B H 0.2289 0.3247 0.3885 0.037 Uiso 1 1 d R
C1 C 0.42607(12) 0.7448(2) 0.92638(18) 0.0164(5) Uani 1 1 d .
C2 C 0.43989(12) 0.7509(2) 1.05294(18) 0.0181(5) Uani 1 1 d .
C3 C 0.40074(13) 0.8564(3) 0.86525(18) 0.0232(5) Uani 1 1 d .
H3 H 0.3931 0.9402 0.9009 0.028 Uiso 1 1 calc R
C4 C 0.38671(12) 0.8425(3) 0.75015(18) 0.0206(5) Uani 1 1 d .
H4 H 0.3706 0.9179 0.7054 0.025 Uiso 1 1 calc R
C5 C 0.39658(11) 0.7172(2) 0.70146(17) 0.0153(4) Uani 1 1 d .
C6 C 0.37756(11) 0.6970(2) 0.57840(17) 0.0148(4) Uani 1 1 d .
C7 C 0.42397(11) 0.6107(2) 0.76885(16) 0.0147(4) Uani 1 1 d .
H7 H 0.4316 0.5255 0.7354 0.018 Uiso 1 1 calc R
C15 C 0.25634(11) 0.4649(2) 0.29215(17) 0.0144(4) Uani 1 1 d .

loop_
_atom_site_aniso_label
_atom_site_aniso_U_11
_atom_site_aniso_U_22
_atom_site_aniso_U_33
_atom_site_aniso_U_23
_atom_site_aniso_U_13
_atom_site_aniso_U_12
Zn1 0.0210(2) 0.01351(19) 0.01161(18) 0.00132(13) -0.00240(13) 0.00208(15)
Zn2 0.02547(16) 0.01180(15) 0.01024(14) -0.00066(9) -0.00414(10) 0.00073(10)
O1 0.0241(9) 0.0197(9) 0.0108(7) 0.0003(6) -0.0030(6) 0.0037(7)
O2 0.0486(12) 0.0280(11) 0.0160(8) -0.0023(7) 0.0038(7) 0.0174(9)
O3 0.0263(9) 0.0234(9) 0.0115(8) 0.0006(6) -0.0048(6) 0.0067(7)
O4 0.0258(9) 0.0258(10) 0.0168(8) -0.0045(7) 0.0004(6) 0.0067(7)
O5 0.0239(9) 0.0290(10) 0.0185(8) 0.0049(7) -0.0001(6) 0.0023(8)
N1 0.0158(10) 0.0164(10) 0.0116(9) 0.0015(7) -0.0008(7) 0.0013(7)
N2 0.0239(10) 0.0141(10) 0.0107(9) -0.0019(7) 0.0005(7) -0.0018(8)
N3 0.0355(12) 0.0170(11) 0.0148(9) 0.0014(7) 0.0019(8) -0.0050(9)
N4 0.0318(11) 0.0161(10) 0.0121(9) 0.0002(7) 0.0011(7) -0.0044(9)
N5 0.0221(10) 0.0118(9) 0.0103(8) -0.0009(7) -0.0008(7) -0.0003(8)
N6 0.0617(16) 0.0211(12) 0.0110(9) -0.0023(8) 0.0068(9) -0.0164(11)
C1 0.0159(11) 0.0197(12) 0.0131(11) -0.0015(8) -0.0002(8) 0.0026(9)
C2 0.0194(12) 0.0207(13) 0.0141(11) 0.0016(8) 0.0013(8) 0.0013(9)
C3 0.0318(14) 0.0186(13) 0.0179(11) -0.0024(9) -0.0032(9) 0.0084(10)
C4 0.0249(13) 0.0190(12) 0.0169(11) 0.0033(9) -0.0017(9) 0.0078(10)
C5 0.0155(11) 0.0190(12) 0.0111(10) 0.0014(8) 0.0004(8) 0.0022(9)
C6 0.0155(11) 0.0169(12) 0.0116(10) 0.0024(8) -0.0003(8) -0.0026(9)
C7 0.0158(11) 0.0153(11) 0.0128(10) -0.0009(8) 0.0005(8) 0.0017(9)
C15 0.0174(11) 0.0117(11) 0.0139(10) -0.0028(8) 0.0011(8) 0.0014(8)

loop_
_atom_type_symbol
_atom_type_description
_atom_type_scat_dispersion_real
_atom_type_scat_dispersion_imag
_atom_type_scat_source
C C 0.0033 0.0016 'International Tables Vol C Tables 4.2.6.8 and 6.1.1.4'
H H 0.0000 0.0000 'International Tables Vol C Tables 4.2.6.8 and 6.1.1.4'
N N 0.0061 0.0033 'International Tables Vol C Tables 4.2.6.8 and 6.1.1.4'
O O 0.0106 0.0060 'International Tables Vol C Tables 4.2.6.8 and 6.1.1.4'
Zn Zn 0.2839 1.4301 'International Tables Vol C Tables 4.2.6.8 and 6.1.1.4'

loop_
_geom_angle_atom_site_label_1
_geom_angle_atom_site_label_2
_geom_angle_atom_site_label_3
_geom_angle
_geom_angle_site_symmetry_1
_geom_angle_site_symmetry_3
O1 Zn1 O1 180.0 5_667 .
O1 Zn1 N1 80.26(6) 5_667 5_667
O1 Zn1 N1 99.74(6) . 5_667
O1 Zn1 N1 99.74(6) 5_667 .
O1 Zn1 N1 80.26(6) . .
N1 Zn1 N1 180.000(1) 5_667 .
O1 Zn1 O4 91.96(7) 5_667 2_656
O1 Zn1 O4 88.04(7) . 2_656
N1 Zn1 O4 88.80(7) 5_667 2_656
N1 Zn1 O4 91.20(7) . 2_656
O1 Zn1 O4 88.04(7) 5_667 6_566
O1 Zn1 O4 91.96(7) . 6_566
N1 Zn1 O4 91.20(7) 5_667 6_566
N1 Zn1 O4 88.80(7) . 6_566
O4 Zn1 O4 180.0 2_656 6_566
O3 Zn2 N2 130.01(7) . .
O3 Zn2 N5 106.04(7) . 4
N2 Zn2 N5 108.86(8) . 4
O3 Zn2 O5 105.97(7) . .
N2 Zn2 O5 102.82(8) . .
N5 Zn2 O5 98.80(7) 4 .
C2 O1 Zn1 115.71(13) . .
C6 O3 Zn2 111.62(14) . .
C6 O4 Zn1 148.47(15) . 2_656
Zn2 O5 H5A 116.5 . .
Zn2 O5 H5B 117.3 . .
H5A O5 H5B 113.2 . .
C7 N1 C1 118.27(19) . .
C7 N1 Zn1 131.25(15) . .
C1 N1 Zn1 109.72(13) . .
C15 N2 N3 105.94(17) . .
C15 N2 Zn2 141.67(14) . .
N3 N2 Zn2 112.00(14) . .
N4 N3 N2 108.94(18) . .
N3 N4 N5 110.10(17) . .
C15 N5 N4 105.53(18) . .
C15 N5 Zn2 135.12(15) . 4_545
N4 N5 Zn2 118.65(13) . 4_545
C15 N6 H6A 120.7 . .
C15 N6 H6B 121.3 . .
H6A N6 H6B 116.0 . .
N1 C1 C3 123.2(2) . .
N1 C1 C2 115.75(19) . .
C3 C1 C2 121.0(2) . .
O2 C2 O1 125.3(2) . .
O2 C2 C1 117.8(2) . .
O1 C2 C1 116.9(2) . .
C1 C3 C4 118.2(2) . .
C1 C3 H3 120.9 . .
C4 C3 H3 120.9 . .
C5 C4 C3 119.2(2) . .
C5 C4 H4 120.4 . .
C3 C4 H4 120.4 . .
C4 C5 C7 118.92(19) . .
C4 C5 C6 120.3(2) . .
C7 C5 C6 120.8(2) . .
O4 C6 O3 123.00(19) . .
O4 C6 C5 121.5(2) . .
O3 C6 C5 115.5(2) . .
N1 C7 C5 122.0(2) . .
N1 C7 H7 119.0 . .
C5 C7 H7 119.0 . .
N6 C15 N2 125.62(19) . .
N6 C15 N5 124.9(2) . .
N2 C15 N5 109.48(18) . .

loop_
_geom_bond_atom_site_label_1
_geom_bond_atom_site_label_2
_geom_bond_distance
_geom_bond_site_symmetry_2
Zn1 O1 2.0420(16) 5_667
Zn1 O1 2.0420(16) .
Zn1 N1 2.1467(18) 5_667
Zn1 N1 2.1467(18) .
Zn1 O4 2.1738(17) 2_656
Zn1 O4 2.1738(17) 6_566
Zn2 O3 1.9505(15) .
Zn2 N2 1.9828(19) .
Zn2 N5 2.0095(19) 4
Zn2 O5 2.0158(18) .
O1 C2 1.275(3) .
O2 C2 1.229(3) .
O3 C6 1.281(3) .
O4 C6 1.240(3) .
O4 Zn1 2.1738(17) 2_656
O5 H5A 0.8619 .
O5 H5B 0.8581 .
N1 C7 1.343(3) .
N1 C1 1.349(3) .
N2 C15 1.337(3) .
N2 N3 1.372(2) .
N3 N4 1.279(3) .
N4 N5 1.360(3) .
N5 C15 1.348(3) .
N5 Zn2 2.0095(19) 4_545
N6 C15 1.332(3) .
N6 H6A 0.8551 .
N6 H6B 0.8542 .
C1 C3 1.383(3) .
C1 C2 1.521(3) .
C3 C4 1.391(3) .
C3 H3 0.9500 .
C4 C5 1.390(3) .
C4 H4 0.9500 .
C5 C7 1.395(3) .
C5 C6 1.502(3) .
C7 H7 0.9500 .

loop_
_geom_hbond_atom_site_label_D
_geom_hbond_atom_site_label_H
_geom_hbond_atom_site_label_A
_geom_hbond_distance_DH
_geom_hbond_distance_HA
_geom_hbond_distance_DA
_geom_hbond_angle_DHA
_geom_hbond_site_symmetry_A
N6 H6B N3 0.85 2.26 3.055(3) 154.2 4_545
N6 H6A N4 0.86 2.08 2.896(3) 159.8 6_566
O5 H5B O2 0.86 1.81 2.665(2) 171.0 1_554
O5 H5A O1 0.86 1.91 2.768(2) 174.2 2_656

loop_
_geom_torsion_atom_site_label_1
_geom_torsion_atom_site_label_2
_geom_torsion_atom_site_label_3
_geom_torsion_atom_site_label_4
_geom_torsion
_geom_torsion_site_symmetry_1
_geom_torsion_site_symmetry_4
N1 Zn1 O1 C2 179.56(16) 5_667 .
N1 Zn1 O1 C2 -0.44(16) . .
O4 Zn1 O1 C2 91.11(17) 2_656 .
O4 Zn1 O1 C2 -88.89(17) 6_566 .
N2 Zn2 O3 C6 62.07(19) . .
N5 Zn2 O3 C6 -165.06(15) 4 .
O5 Zn2 O3 C6 -60.71(17) . .
O1 Zn1 N1 C7 -2.4(2) 5_667 .
O1 Zn1 N1 C7 177.6(2) . .
O4 Zn1 N1 C7 89.8(2) 2_656 .
O4 Zn1 N1 C7 -90.2(2) 6_566 .
O1 Zn1 N1 C1 -171.91(15) 5_667 .
O1 Zn1 N1 C1 8.09(15) . .
O4 Zn1 N1 C1 -79.71(15) 2_656 .
O4 Zn1 N1 C1 100.29(15) 6_566 .
O3 Zn2 N2 C15 13.7(3) . .
N5 Zn2 N2 C15 -118.2(3) 4 .
O5 Zn2 N2 C15 137.7(3) . .
O3 Zn2 N2 N3 -174.93(13) . .
N5 Zn2 N2 N3 53.17(17) 4 .
O5 Zn2 N2 N3 -50.92(16) . .
C15 N2 N3 N4 0.3(3) . .
Zn2 N2 N3 N4 -174.10(15) . .
N2 N3 N4 N5 0.2(3) . .
N3 N4 N5 C15 -0.6(3) . .
N3 N4 N5 Zn2 171.25(15) . 4_545
C7 N1 C1 C3 -4.6(3) . .
Zn1 N1 C1 C3 166.5(2) . .
C7 N1 C1 C2 175.25(19) . .
Zn1 N1 C1 C2 -13.7(2) . .
Zn1 O1 C2 O2 174.5(2) . .
Zn1 O1 C2 C1 -6.8(3) . .
N1 C1 C2 O2 -166.7(2) . .
C3 C1 C2 O2 13.1(3) . .
N1 C1 C2 O1 14.5(3) . .
C3 C1 C2 O1 -165.7(2) . .
N1 C1 C3 C4 2.3(4) . .
C2 C1 C3 C4 -177.6(2) . .
C1 C3 C4 C5 1.9(4) . .
C3 C4 C5 C7 -3.5(3) . .
C3 C4 C5 C6 176.1(2) . .
Zn1 O4 C6 O3 142.9(2) 2_656 .
Zn1 O4 C6 C5 -37.6(4) 2_656 .
Zn2 O3 C6 O4 -5.3(3) . .
Zn2 O3 C6 C5 175.15(15) . .
C4 C5 C6 O4 154.2(2) . .
C7 C5 C6 O4 -26.2(3) . .
C4 C5 C6 O3 -26.2(3) . .
C7 C5 C6 O3 153.4(2) . .
C1 N1 C7 C5 2.8(3) . .
Zn1 N1 C7 C5 -166.01(16) . .
C4 C5 C7 N1 1.2(3) . .
C6 C5 C7 N1 -178.4(2) . .
N3 N2 C15 N6 178.3(2) . .
Zn2 N2 C15 N6 -10.1(4) . .
N3 N2 C15 N5 -0.7(3) . .
Zn2 N2 C15 N5 170.95(19) . .
N4 N5 C15 N6 -178.2(2) . .
Zn2 N5 C15 N6 12.0(4) 4_545 .
N4 N5 C15 N2 0.8(2) . .
Zn2 N5 C15 N2 -169.04(16) 4_545 .
